data_7220061
loop_
_publ_author_name
'Schr\"oder, Felix'
'Ojeda, Manuel'
'Erdmann, Nico'
'Jacobs, Jeroen'
'Luque, Rafael'
'No\"el, Timothy'
'Van Meervelt, Luc'
'Van der Eycken, Johan'
'Van der Eycken, Erik V.'

_publ_section_title
;
 Supported gold nanoparticles as efficient and reusable heterogeneous
 catalyst for cycloisomerization reactions
;
_journal_issue 6
_journal_name_full 'Green Chem.'
_journal_page_first 3314
_journal_paper_doi 10.1039/C5GC00430F
_journal_volume 17
_journal_year 2015
_chemical_formula_moiety 'C24 H26 N4 O3'
_chemical_formula_sum 'C24 H26 N4 O3'
_chemical_formula_weight 418.49
_chemical_name_systematic
;
 ? 
;
_space_group_crystal_system triclinic
_space_group_IT_number 2
_space_group_name_Hall '-P 1'
_space_group_name_H-M_alt 'P -1'
_symmetry_space_group_name_Hall '-P 1'
_symmetry_space_group_name_H-M 'P -1'
_atom_sites_solution_hydrogens geom
_atom_sites_solution_primary direct
_atom_sites_solution_secondary difmap
_audit_creation_date 2014-11-06
_audit_creation_method
;
  Olex2 1.1
  (compiled 2011.11.01 svn.r2039, GUI svn.r3906)
;
_cell_angle_alpha 98.895(9)
_cell_angle_beta 91.912(9)
_cell_angle_gamma 99.057(8)
_cell_formula_units_Z 2
_cell_length_a 6.6676(7)
_cell_length_b 7.3731(7)
_cell_length_c 21.962(3)
_cell_measurement_reflns_used 1413
_cell_measurement_temperature 100.01(10)
_cell_measurement_theta_max 27.8840
_cell_measurement_theta_min 3.7110
_cell_volume 1051.5(2)
_computing_cell_refinement
;
CrysAlisPro, Agilent Technologies,
Version 1.171.36.28 (release 01-02-2013 CrysAlis171 .NET)
(compiled Feb  1 2013,16:14:44)
;
_computing_data_collection
;
CrysAlisPro, Agilent Technologies,
Version 1.171.36.28 (release 01-02-2013 CrysAlis171 .NET)
(compiled Feb  1 2013,16:14:44)
;
_computing_data_reduction
;
CrysAlisPro, Agilent Technologies,
Version 1.171.36.28 (release 01-02-2013 CrysAlis171 .NET)
(compiled Feb  1 2013,16:14:44)
;
_computing_molecular_graphics
;
O. V. Dolomanov, L. J. Bourhis, R. J. Gildea, J. A. K. Howard and H. Puschmann,
OLEX2: a complete structure solution, refinement and analysis program.
J. Appl. Cryst. (2009). 42, 339-341.
;
_computing_publication_material
;
O. V. Dolomanov, L. J. Bourhis, R. J. Gildea, J. A. K. Howard and H. Puschmann,
OLEX2: a complete structure solution, refinement and analysis program.
J. Appl. Cryst. (2009). 42, 339-341.
;
_computing_structure_refinement
;
XL, G.M. Sheldrick, Acta Cryst.
(2008). A64, 112-122
;
_computing_structure_solution
;
SHELXS, G.M. Sheldrick, Acta Cryst.
(2008). A64, 112-122
;
_diffrn_ambient_temperature 100.01(10)
_diffrn_detector_area_resol_mean 15.9631
_diffrn_measured_fraction_theta_full 0.997
_diffrn_measured_fraction_theta_max 0.997
_diffrn_measurement_details
;
  1 omega  -42.00   55.00   1.0000   10.0000
omega____ theta____ kappa____ phi______ frames
    -      -16.9951   38.0000   30.0000 97

  2 omega  -92.00  -40.00   1.0000   10.0000
omega____ theta____ kappa____ phi______ frames
    -      -16.9951 -178.0000    0.0000 52

  3 omega  -18.00   14.00   1.0000   10.0000
omega____ theta____ kappa____ phi______ frames
    -      -16.9951  -99.0000 -180.0000 32

  4 omega  -82.00    9.00   1.0000   10.0000
omega____ theta____ kappa____ phi______ frames
    -      -16.9951  -38.0000 -150.0000 91

  5 omega  -37.00   20.00   1.0000   10.0000
omega____ theta____ kappa____ phi______ frames
    -      -16.9951   57.0000 -180.0000 57

  6 omega  -12.00   21.00   1.0000   10.0000
omega____ theta____ kappa____ phi______ frames
    -      -16.9951  -99.0000    0.0000 33
;
_diffrn_measurement_device_type 'SuperNova, Single source at offset, Eos'
_diffrn_measurement_method '\w scans'
_diffrn_orient_matrix_UB_11 -0.0462335000
_diffrn_orient_matrix_UB_12 -0.0030258000
_diffrn_orient_matrix_UB_13 0.0285274000
_diffrn_orient_matrix_UB_21 0.0946365000
_diffrn_orient_matrix_UB_22 0.0394950000
_diffrn_orient_matrix_UB_23 0.0160769000
_diffrn_orient_matrix_UB_31 -0.0234841000
_diffrn_orient_matrix_UB_32 0.0904248000
_diffrn_orient_matrix_UB_33 -0.0002759000
_diffrn_radiation_monochromator mirror
_diffrn_radiation_type 'Mo K\a'
_diffrn_radiation_wavelength 0.7107
_diffrn_reflns_av_R_equivalents 0.0000
_diffrn_reflns_av_unetI/netI 0.0403
_diffrn_reflns_limit_h_max 8
_diffrn_reflns_limit_h_min -8
_diffrn_reflns_limit_k_max 9
_diffrn_reflns_limit_k_min -9
_diffrn_reflns_limit_l_max 27
_diffrn_reflns_limit_l_min -25
_diffrn_reflns_number 4555
_diffrn_reflns_theta_full 26.37
_diffrn_reflns_theta_max 26.37
_diffrn_reflns_theta_min 2.83
_diffrn_source 'SuperNova (Mo) X-ray Source'
_exptl_absorpt_coefficient_mu 0.089
_exptl_absorpt_correction_T_max 1.00000
_exptl_absorpt_correction_T_min 0.75248
_exptl_absorpt_correction_type multi-scan
_exptl_absorpt_process_details
;
CrysAlisPro, Agilent Technologies,
Version 1.171.36.28 (release 01-02-2013 CrysAlis171 .NET)
(compiled Feb  1 2013,16:14:44)
Empirical absorption correction using spherical harmonics,
 implemented in SCALE3 ABSPACK scaling algorithm.
;
_exptl_crystal_colour 'light white'
_exptl_crystal_colour_modifier light
_exptl_crystal_colour_primary white
_exptl_crystal_density_diffrn 1.322
_exptl_crystal_density_method 'not measured'
_exptl_crystal_description
;
;
_exptl_crystal_F_000 444
_exptl_crystal_size_max 0.2
_exptl_crystal_size_mid 0.2
_exptl_crystal_size_min 0.2
_refine_diff_density_max 0.298
_refine_diff_density_min -0.350
_refine_diff_density_rms 0.073
_refine_ls_extinction_method none
_refine_ls_goodness_of_fit_ref 1.076
_refine_ls_hydrogen_treatment constr
_refine_ls_matrix_type full
_refine_ls_number_parameters 285
_refine_ls_number_reflns 4555
_refine_ls_number_restraints 0
_refine_ls_restrained_S_all 1.076
_refine_ls_R_factor_all 0.0632
_refine_ls_R_factor_gt 0.0563
_refine_ls_shift/su_max 0.001
_refine_ls_shift/su_mean 0.000
_refine_ls_structure_factor_coef Fsqd
_refine_ls_weighting_details 'calc w=1/[\s^2^(Fo^2^)+(0.0859P)^2^+0.7596P] where P=(Fo^2^+2Fc^2^)/3'
_refine_ls_weighting_scheme calc
_refine_ls_wR_factor_gt 0.1475
_refine_ls_wR_factor_ref 0.1519
_reflns_number_gt 4041
_reflns_number_total 4555
_reflns_threshold_expression >2sigma(I)
_cod_data_source_file c5gc00430f2.cif
_cod_data_source_block ev2004_twin1_hklf4
_cod_depositor_comments 'Adding full bibliography for 7220061.cif.'
_cod_original_cell_volume 1051.55(19)
_cod_database_code 7220061
_chemical_oxdiff_formula 'C H N O'

loop_
_space_group_symop_id
_space_group_symop_operation_xyz
1 'x, y, z'
2 '-x, -y, -z'

loop_
_atom_site_label
_atom_site_type_symbol
_atom_site_fract_x
_atom_site_fract_y
_atom_site_fract_z
_atom_site_U_iso_or_equiv
_atom_site_adp_type
_atom_site_occupancy
_atom_site_symmetry_multiplicity
_atom_site_calc_flag
_atom_site_refinement_flags
O2 O 0.8156(3) 0.8166(3) 0.37230(10) 0.0142(5) Uani 1 1 d .
O1 O 0.4980(3) 0.3706(3) 0.30557(11) 0.0174(5) Uani 1 1 d .
O3 O 0.9393(3) 0.7614(3) 0.00265(11) 0.0212(5) Uani 1 1 d .
N3 N 0.7396(4) 1.0986(3) 0.35890(12) 0.0133(5) Uani 1 1 d .
H3 H 0.6764 1.1553 0.3349 0.016 Uiso 1 1 calc R
N4 N 0.6182(4) 0.6304(3) 0.26600(12) 0.0122(5) Uani 1 1 d .
N1 N 0.1477(4) 0.9741(3) 0.26791(12) 0.0145(5) Uani 1 1 d .
C12 C 0.7405(4) 0.9169(4) 0.34130(14) 0.0115(6) Uani 1 1 d .
C1 C 0.5340(5) 1.0699(4) 0.16031(14) 0.0137(6) Uani 1 1 d .
H1 H 0.6629 1.0417 0.1526 0.016 Uiso 1 1 calc R
C18 C 0.8167(5) 0.5957(4) 0.17252(15) 0.0145(6) Uani 1 1 d .
C6 C 0.4268(4) 1.0091(4) 0.20986(14) 0.0115(6) Uani 1 1 d .
C2 C 0.4423(5) 1.1708(4) 0.12420(15) 0.0168(7) Uani 1 1 d .
H2 H 0.5079 1.2088 0.0905 0.020 Uiso 1 1 calc R
C10 C 0.4960(4) 0.5368(4) 0.30298(14) 0.0132(6) Uani 1 1 d .
C23 C 0.6631(5) 0.6175(4) 0.13075(15) 0.0158(6) Uani 1 1 d .
H23 H 0.5280 0.5953 0.1408 0.019 Uiso 1 1 calc R
C5 C 0.2280(4) 1.0495(4) 0.22098(14) 0.0134(6) Uani 1 1 d .
C14 C 1.0659(5) 1.1920(5) 0.42045(17) 0.0245(8) Uani 1 1 d .
H14A H 1.0800 1.0676 0.4256 0.037 Uiso 1 1 calc R
H14B H 1.1345 1.2784 0.4548 0.037 Uiso 1 1 calc R
H14C H 1.1248 1.2194 0.3830 0.037 Uiso 1 1 calc R
C4 C 0.1405(5) 1.1622(4) 0.18402(15) 0.0168(7) Uani 1 1 d .
H4 H 0.0138 1.1956 0.1918 0.020 Uiso 1 1 calc R
N2 N 0.2969(4) 0.8846(3) 0.28736(11) 0.0116(5) Uani 1 1 d .
C16 C 0.8192(6) 1.4105(4) 0.41591(17) 0.0258(8) Uani 1 1 d .
H16A H 0.8798 1.4499 0.3801 0.039 Uiso 1 1 calc R
H16B H 0.8866 1.4875 0.4524 0.039 Uiso 1 1 calc R
H16C H 0.6776 1.4215 0.4144 0.039 Uiso 1 1 calc R
C13 C 0.8407(5) 1.2088(4) 0.41720(15) 0.0160(7) Uani 1 1 d .
C8 C 0.2572(5) 0.7730(4) 0.33338(15) 0.0147(6) Uani 1 1 d .
H8 H 0.1578 0.8000 0.3605 0.018 Uiso 1 1 calc R
C9 C 0.3521(5) 0.6309(4) 0.34088(15) 0.0156(6) Uani 1 1 d .
H9 H 0.3219 0.5820 0.3767 0.019 Uiso 1 1 calc R
C20 C 1.0640(5) 0.6826(4) 0.09919(15) 0.0157(6) Uani 1 1 d .
H20 H 1.1989 0.7030 0.0888 0.019 Uiso 1 1 calc R
C7 C 0.4667(4) 0.9046(4) 0.25524(14) 0.0123(6) Uani 1 1 d .
C11 C 0.6513(4) 0.8331(4) 0.27454(13) 0.0108(6) Uani 1 1 d .
H11 H 0.7563 0.8699 0.2466 0.013 Uiso 1 1 calc R
C19 C 1.0146(5) 0.6288(4) 0.15532(15) 0.0152(6) Uani 1 1 d .
H19 H 1.1189 0.6145 0.1824 0.018 Uiso 1 1 calc R
C22 C 0.7091(5) 0.6714(4) 0.07484(15) 0.0171(7) Uani 1 1 d .
H22 H 0.6046 0.6851 0.0476 0.021 Uiso 1 1 calc R
C17 C 0.7712(5) 0.5370(4) 0.23400(14) 0.0143(6) Uani 1 1 d .
H17A H 0.7246 0.4037 0.2277 0.017 Uiso 1 1 calc R
H17B H 0.8960 0.5627 0.2601 0.017 Uiso 1 1 calc R
C21 C 0.9087(5) 0.7057(4) 0.05858(14) 0.0155(6) Uani 1 1 d .
C15 C 0.7360(6) 1.1408(5) 0.47204(16) 0.0280(8) Uani 1 1 d .
H15A H 0.5964 1.1583 0.4702 0.042 Uiso 1 1 calc R
H15B H 0.8036 1.2102 0.5097 0.042 Uiso 1 1 calc R
H15C H 0.7421 1.0110 0.4707 0.042 Uiso 1 1 calc R
C3 C 0.2475(5) 1.2197(4) 0.13703(15) 0.0190(7) Uani 1 1 d .
H3A H 0.1920 1.2933 0.1124 0.023 Uiso 1 1 calc R
C24 C 1.1424(5) 0.8053(5) -0.01453(16) 0.0233(7) Uani 1 1 d .
H24A H 1.1418 0.8473 -0.0538 0.035 Uiso 1 1 calc R
H24B H 1.2061 0.6964 -0.0175 0.035 Uiso 1 1 calc R
H24C H 1.2166 0.9018 0.0161 0.035 Uiso 1 1 calc R

loop_
_atom_site_aniso_label
_atom_site_aniso_U_11
_atom_site_aniso_U_22
_atom_site_aniso_U_33
_atom_site_aniso_U_23
_atom_site_aniso_U_13
_atom_site_aniso_U_12
O2 0.0151(11) 0.0084(9) 0.0193(11) 0.0036(8) -0.0031(9) 0.0024(8)
O1 0.0185(11) 0.0086(10) 0.0247(13) 0.0040(9) -0.0030(9) 0.0005(8)
O3 0.0204(12) 0.0254(12) 0.0186(12) 0.0052(10) 0.0012(10) 0.0044(9)
N3 0.0163(13) 0.0081(11) 0.0165(13) 0.0027(10) -0.0060(11) 0.0055(9)
N4 0.0127(12) 0.0064(11) 0.0170(13) 0.0001(10) -0.0014(10) 0.0022(9)
N1 0.0109(12) 0.0129(11) 0.0188(14) 0.0003(11) -0.0025(11) 0.0023(9)
C12 0.0078(14) 0.0089(13) 0.0170(15) 0.0018(11) -0.0006(12) -0.0004(10)
C1 0.0103(13) 0.0103(13) 0.0193(16) -0.0009(12) -0.0024(12) 0.0024(10)
C18 0.0175(16) 0.0067(13) 0.0178(16) -0.0025(11) 0.0001(13) 0.0025(11)
C6 0.0115(14) 0.0050(12) 0.0163(15) -0.0016(11) -0.0039(12) 0.0010(10)
C2 0.0201(16) 0.0129(14) 0.0160(16) 0.0033(12) 0.0011(13) -0.0022(12)
C10 0.0116(14) 0.0108(14) 0.0150(15) 0.0022(11) -0.0052(12) -0.0038(11)
C23 0.0116(15) 0.0129(14) 0.0224(17) -0.0012(12) 0.0000(13) 0.0051(12)
C5 0.0115(14) 0.0099(13) 0.0167(16) -0.0004(11) -0.0040(12) -0.0010(11)
C14 0.0228(17) 0.0173(15) 0.0287(19) -0.0054(14) -0.0126(15) 0.0013(13)
C4 0.0147(16) 0.0120(14) 0.0224(17) -0.0016(12) -0.0048(13) 0.0041(12)
N2 0.0091(12) 0.0119(11) 0.0137(12) 0.0024(10) -0.0010(10) 0.0015(9)
C16 0.038(2) 0.0110(15) 0.0255(19) -0.0023(13) -0.0128(16) 0.0042(14)
C13 0.0217(17) 0.0080(13) 0.0173(16) -0.0004(11) -0.0068(13) 0.0037(12)
C8 0.0103(14) 0.0163(14) 0.0173(16) 0.0038(12) -0.0006(12) 0.0011(11)
C9 0.0139(15) 0.0149(14) 0.0169(16) 0.0044(12) -0.0015(12) -0.0017(11)
C20 0.0090(14) 0.0141(14) 0.0234(17) -0.0009(12) 0.0014(12) 0.0037(11)
C7 0.0118(14) 0.0076(13) 0.0162(16) 0.0005(11) -0.0056(12) 0.0004(11)
C11 0.0087(13) 0.0068(12) 0.0160(16) 0.0004(11) -0.0020(12) 0.0006(10)
C19 0.0145(15) 0.0103(13) 0.0205(17) -0.0011(11) -0.0044(13) 0.0059(11)
C22 0.0164(16) 0.0158(14) 0.0195(16) 0.0011(12) -0.0030(13) 0.0062(12)
C17 0.0127(15) 0.0113(14) 0.0193(16) 0.0015(12) -0.0009(12) 0.0043(12)
C21 0.0190(16) 0.0102(13) 0.0172(16) 0.0000(11) 0.0012(13) 0.0044(12)
C15 0.038(2) 0.0284(18) 0.0175(18) 0.0020(14) 0.0031(15) 0.0055(15)
C3 0.0216(17) 0.0117(14) 0.0235(17) 0.0051(12) -0.0074(14) 0.0017(12)
C24 0.0250(18) 0.0212(16) 0.0238(18) 0.0034(13) 0.0026(15) 0.0045(14)

loop_
_atom_type_symbol
_atom_type_description
_atom_type_scat_dispersion_real
_atom_type_scat_dispersion_imag
_atom_type_scat_source
C C 0.0033 0.0016 'International Tables Vol C Tables 4.2.6.8 and 6.1.1.4'
H H 0.0000 0.0000 'International Tables Vol C Tables 4.2.6.8 and 6.1.1.4'
N N 0.0061 0.0033 'International Tables Vol C Tables 4.2.6.8 and 6.1.1.4'
O O 0.0106 0.0060 'International Tables Vol C Tables 4.2.6.8 and 6.1.1.4'

loop_
_geom_angle_atom_site_label_1
_geom_angle_atom_site_label_2
_geom_angle_atom_site_label_3
_geom_angle
C21 O3 C24 118.3(3)
C12 N3 H3 117.9
C12 N3 C13 124.3(2)
C13 N3 H3 117.9
C10 N4 C11 120.8(2)
C10 N4 C17 118.4(2)
C11 N4 C17 117.2(2)
C5 N1 N2 103.4(2)
O2 C12 N3 124.9(3)
O2 C12 C11 118.8(2)
N3 C12 C11 116.1(2)
C6 C1 H1 121.1
C2 C1 H1 121.1
C2 C1 C6 117.8(3)
C23 C18 C17 122.1(3)
C19 C18 C23 117.4(3)
C19 C18 C17 120.4(3)
C1 C6 C5 121.1(3)
C7 C6 C1 134.7(3)
C7 C6 C5 104.2(3)
C1 C2 H2 119.3
C1 C2 C3 121.3(3)
C3 C2 H2 119.3
O1 C10 N4 121.9(3)
O1 C10 C9 117.7(3)
N4 C10 C9 120.4(2)
C18 C23 H23 119.6
C22 C23 C18 120.9(3)
C22 C23 H23 119.6
N1 C5 C6 112.5(3)
N1 C5 C4 127.9(3)
C4 C5 C6 119.5(3)
H14A C14 H14B 109.5
H14A C14 H14C 109.5
H14B C14 H14C 109.5
C13 C14 H14A 109.5
C13 C14 H14B 109.5
C13 C14 H14C 109.5
C5 C4 H4 121.0
C3 C4 C5 118.0(3)
C3 C4 H4 121.0
N1 N2 C8 119.3(2)
C7 N2 N1 113.8(2)
C7 N2 C8 126.7(2)
H16A C16 H16B 109.5
H16A C16 H16C 109.5
H16B C16 H16C 109.5
C13 C16 H16A 109.5
C13 C16 H16B 109.5
C13 C16 H16C 109.5
N3 C13 C14 110.0(3)
N3 C13 C16 106.8(2)
N3 C13 C15 109.6(3)
C16 C13 C14 109.4(3)
C16 C13 C15 110.2(3)
C15 C13 C14 110.8(3)
N2 C8 H8 117.7
C9 C8 N2 124.6(3)
C9 C8 H8 117.7
C10 C9 H9 114.0
C8 C9 C10 132.1(3)
C8 C9 H9 114.0
C19 C20 H20 120.5
C19 C20 C21 119.0(3)
C21 C20 H20 120.5
C6 C7 C11 133.0(3)
N2 C7 C6 106.1(3)
N2 C7 C11 120.7(3)
N4 C11 C12 110.5(2)
N4 C11 C7 111.7(2)
N4 C11 H11 106.5
C12 C11 H11 106.5
C7 C11 C12 114.7(2)
C7 C11 H11 106.5
C18 C19 C20 122.6(3)
C18 C19 H19 118.7
C20 C19 H19 118.7
C23 C22 H22 119.5
C23 C22 C21 120.9(3)
C21 C22 H22 119.5
N4 C17 C18 113.6(2)
N4 C17 H17A 108.8
N4 C17 H17B 108.8
C18 C17 H17A 108.8
C18 C17 H17B 108.8
H17A C17 H17B 107.7
O3 C21 C20 124.2(3)
O3 C21 C22 116.6(3)
C22 C21 C20 119.2(3)
C13 C15 H15A 109.5
C13 C15 H15B 109.5
C13 C15 H15C 109.5
H15A C15 H15B 109.5
H15A C15 H15C 109.5
H15B C15 H15C 109.5
C2 C3 H3A 118.9
C4 C3 C2 122.2(3)
C4 C3 H3A 118.9
O3 C24 H24A 109.5
O3 C24 H24B 109.5
O3 C24 H24C 109.5
H24A C24 H24B 109.5
H24A C24 H24C 109.5
H24B C24 H24C 109.5

loop_
_geom_bond_atom_site_label_1
_geom_bond_atom_site_label_2
_geom_bond_distance
O2 C12 1.229(3)
O1 C10 1.238(3)
O3 C21 1.366(4)
O3 C24 1.419(4)
N3 H3 0.8600
N3 C12 1.336(4)
N3 C13 1.484(4)
N4 C10 1.356(4)
N4 C11 1.458(3)
N4 C17 1.459(4)
N1 C5 1.333(4)
N1 N2 1.368(3)
C12 C11 1.559(4)
C1 H1 0.9300
C1 C6 1.413(5)
C1 C2 1.360(4)
C18 C23 1.396(4)
C18 C19 1.380(4)
C18 C17 1.506(4)
C6 C5 1.424(4)
C6 C7 1.394(4)
C2 H2 0.9300
C2 C3 1.427(5)
C10 C9 1.476(4)
C23 H23 0.9300
C23 C22 1.378(5)
C5 C4 1.421(4)
C14 H14A 0.9600
C14 H14B 0.9600
C14 H14C 0.9600
C14 C13 1.526(5)
C4 H4 0.9300
C4 C3 1.357(5)
N2 C8 1.405(4)
N2 C7 1.354(4)
C16 H16A 0.9600
C16 H16B 0.9600
C16 H16C 0.9600
C16 C13 1.521(4)
C13 C15 1.524(5)
C8 H8 0.9300
C8 C9 1.334(4)
C9 H9 0.9300
C20 H20 0.9300
C20 C19 1.387(5)
C20 C21 1.392(4)
C7 C11 1.486(4)
C11 H11 0.9800
C19 H19 0.9300
C22 H22 0.9300
C22 C21 1.384(5)
C17 H17A 0.9700
C17 H17B 0.9700
C15 H15A 0.9600
C15 H15B 0.9600
C15 H15C 0.9600
C3 H3A 0.9300
C24 H24A 0.9600
C24 H24B 0.9600
C24 H24C 0.9600

loop_
_geom_torsion_atom_site_label_1
_geom_torsion_atom_site_label_2
_geom_torsion_atom_site_label_3
_geom_torsion_atom_site_label_4
_geom_torsion
O2 C12 C11 N4 16.9(4)
O2 C12 C11 C7 144.2(3)
O1 C10 C9 C8 -151.1(3)
N3 C12 C11 N4 -167.1(2)
N3 C12 C11 C7 -39.7(4)
N4 C10 C9 C8 27.7(5)
N1 C5 C4 C3 -178.0(3)
N1 N2 C8 C9 154.7(3)
N1 N2 C7 C6 -2.1(3)
N1 N2 C7 C11 173.6(2)
C12 N3 C13 C14 56.2(4)
C12 N3 C13 C16 174.8(3)
C12 N3 C13 C15 -65.8(4)
C1 C6 C5 N1 177.2(3)
C1 C6 C5 C4 -3.9(4)
C1 C6 C7 N2 -176.3(3)
C1 C6 C7 C11 8.8(6)
C1 C2 C3 C4 -2.7(5)
C18 C23 C22 C21 0.0(4)
C6 C1 C2 C3 2.1(4)
C6 C5 C4 C3 3.3(4)
C6 C7 C11 N4 -118.0(3)
C6 C7 C11 C12 115.3(3)
C2 C1 C6 C5 1.1(4)
C2 C1 C6 C7 179.2(3)
C10 N4 C11 C12 57.8(3)
C10 N4 C11 C7 -71.1(3)
C10 N4 C17 C18 148.8(3)
C23 C18 C19 C20 0.3(4)
C23 C18 C17 N4 -43.2(4)
C23 C22 C21 O3 -179.0(2)
C23 C22 C21 C20 0.8(4)
C5 N1 N2 C8 -174.0(3)
C5 N1 N2 C7 1.2(3)
C5 C6 C7 N2 2.0(3)
C5 C6 C7 C11 -172.9(3)
C5 C4 C3 C2 -0.1(4)
N2 N1 C5 C6 0.2(3)
N2 N1 C5 C4 -178.6(3)
N2 C8 C9 C10 -8.3(5)
N2 C7 C11 N4 67.8(3)
N2 C7 C11 C12 -58.9(3)
C13 N3 C12 O2 3.8(5)
C13 N3 C12 C11 -171.9(3)
C8 N2 C7 C6 172.7(3)
C8 N2 C7 C11 -11.7(4)
C7 C6 C5 N1 -1.4(3)
C7 C6 C5 C4 177.6(3)
C7 N2 C8 C9 -19.8(5)
C11 N4 C10 O1 -164.7(3)
C11 N4 C10 C9 16.6(4)
C11 N4 C17 C18 -52.8(3)
C19 C18 C23 C22 -0.5(4)
C19 C18 C17 N4 137.4(3)
C19 C20 C21 O3 178.8(3)
C19 C20 C21 C22 -1.0(4)
C17 N4 C10 O1 -7.0(4)
C17 N4 C10 C9 174.2(3)
C17 N4 C11 C12 -100.1(3)
C17 N4 C11 C7 130.9(3)
C17 C18 C23 C22 180.0(3)
C17 C18 C19 C20 179.8(3)
C21 C20 C19 C18 0.5(4)
C24 O3 C21 C20 -2.4(4)
C24 O3 C21 C22 177.4(3)

loop_
_diffrn_oxdiff_twin_id
_diffrn_oxdiff_twin_ratio
_diffrn_oxdiff_twin_reflns_isolated
_diffrn_oxdiff_twin_reflns_overlapped
1 0.4860 269 7574
2 0.5140 265 7574
